data_7118664
loop_
_publ_author_name
'Zhang, Hai-Xia'
'Liu, Min'
'Xu, Guilan'
'Liu, Liyang'
'Zhang, Jian'

_publ_section_title
;
 Selectivity of CO2via pore space partition in zeolitic boron imidazolate
 frameworks.
;
_journal_issue 17
_journal_name_full 'Chemical communications (Cambridge, England)'
_journal_page_first 3552
_journal_page_last 3555
_journal_paper_doi 10.1039/c6cc00185h
_journal_volume 52
_journal_year 2016
_chemical_formula_sum 'C30 H32 B2 Co2 N16 O11'
_chemical_formula_weight 932.20
_chemical_name_systematic
; 
 ? 
;
_space_group_IT_number 15
_symmetry_cell_setting monoclinic
_symmetry_space_group_name_Hall '-C 2yc'
_symmetry_space_group_name_H-M 'C 1 2/c 1'
_atom_sites_solution_hydrogens geom
_atom_sites_solution_primary direct
_atom_sites_solution_secondary difmap
_audit_creation_method SHELXL-97
_audit_update_record
;
2015-11-16 deposited with the CCDC.
2016-01-28 downloaded from the CCDC.
;
_cell_angle_alpha 90.00
_cell_angle_beta 126.056(3)
_cell_angle_gamma 90.00
_cell_formula_units_Z 4
_cell_length_a 26.1535(10)
_cell_length_b 13.6168(5)
_cell_length_c 17.1807(7)
_cell_measurement_temperature 273(2)
_cell_volume 4946.5(4)
_computing_structure_refinement 'SHELXL-97 (Sheldrick, 1997)'
_computing_structure_solution 'SHELXS-97 (Sheldrick, 1990)'
_diffrn_ambient_temperature 273(2)
_diffrn_measured_fraction_theta_full 0.958
_diffrn_measured_fraction_theta_max 0.958
_diffrn_measurement_device_type 'Xcalibur, Eos'
_diffrn_measurement_method '\w scans'
_diffrn_radiation_monochromator graphite
_diffrn_radiation_source 'fine-focus sealed tube'
_diffrn_radiation_type MoK\a
_diffrn_radiation_wavelength 0.71073
_diffrn_reflns_av_R_equivalents 0.0443
_diffrn_reflns_av_sigmaI/netI 0.0843
_diffrn_reflns_limit_h_max 18
_diffrn_reflns_limit_h_min -31
_diffrn_reflns_limit_k_max 16
_diffrn_reflns_limit_k_min -11
_diffrn_reflns_limit_l_max 20
_diffrn_reflns_limit_l_min -14
_diffrn_reflns_number 9133
_diffrn_reflns_theta_full 25.00
_diffrn_reflns_theta_max 25.00
_diffrn_reflns_theta_min 2.38
_exptl_absorpt_coefficient_mu 0.733
_exptl_absorpt_correction_T_max 1.00000
_exptl_absorpt_correction_T_min 0.85284
_exptl_absorpt_correction_type multi-scan
_exptl_crystal_colour red
_exptl_crystal_density_diffrn 1.252
_exptl_crystal_density_method 'not measured'
_exptl_crystal_description prism
_exptl_crystal_F_000 1904
_refine_diff_density_max 0.829
_refine_diff_density_min -0.573
_refine_diff_density_rms 0.130
_refine_ls_extinction_method none
_refine_ls_goodness_of_fit_ref 1.012
_refine_ls_hydrogen_treatment mixed
_refine_ls_matrix_type full
_refine_ls_number_parameters 258
_refine_ls_number_reflns 4171
_refine_ls_number_restraints 0
_refine_ls_restrained_S_all 1.012
_refine_ls_R_factor_all 0.1113
_refine_ls_R_factor_gt 0.0717
_refine_ls_shift/su_max 0.030
_refine_ls_shift/su_mean 0.004
_refine_ls_structure_factor_coef Fsqd
_refine_ls_weighting_details 'calc w=1/[\s^2^(Fo^2^)+(0.1550P)^2^+0.0000P] where P=(Fo^2^+2Fc^2^)/3'
_refine_ls_weighting_scheme calc
_refine_ls_wR_factor_gt 0.2146
_refine_ls_wR_factor_ref 0.2375
_reflns_number_gt 2815
_reflns_number_total 4171
_reflns_threshold_expression >2sigma(I)
_cod_data_source_file c6cc00185h2.cif
_cod_data_source_block BIF-41
_cod_depositor_comments 'Adding full bibliography for 7118664--7118665.cif.'
_cod_original_cell_volume 4946.5(3)
_cod_original_sg_symbol_H-M C2/c
_cod_database_code 7118664

loop_
_symmetry_equiv_pos_as_xyz
'x, y, z'
'-x, y, -z+1/2'
'x+1/2, y+1/2, z'
'-x+1/2, y+1/2, -z+1/2'
'-x, -y, -z'
'x, -y, z-1/2'
'-x+1/2, -y+1/2, -z'
'x+1/2, -y+1/2, z-1/2'

loop_
_atom_site_label
_atom_site_type_symbol
_atom_site_fract_x
_atom_site_fract_y
_atom_site_fract_z
_atom_site_U_iso_or_equiv
_atom_site_adp_type
_atom_site_occupancy
_atom_site_symmetry_multiplicity
_atom_site_calc_flag
_atom_site_refinement_flags
Co1 Co 0.12292(3) 0.22335(6) 0.18843(5) 0.0251(3) Uani 1 1 d .
O21 O 0.1189(2) 0.3533(4) 0.1112(4) 0.0545(13) Uani 1 1 d .
O39 O 0.0976(3) 0.3691(4) 0.2146(4) 0.0652(15) Uani 1 1 d .
N1 N 0.2195(2) 0.2447(4) 0.3035(3) 0.0298(11) Uani 1 1 d .
N3 N 0.0261(2) 0.1964(3) 0.0753(3) 0.0289(11) Uani 1 1 d .
N5 N -0.0749(2) 0.1545(3) 0.0005(3) 0.0274(11) Uani 1 1 d .
N7 N 0.1497(2) 0.1219(4) 0.1291(3) 0.0315(11) Uani 1 1 d .
N9 N 0.3116(2) 0.3090(3) 0.4199(3) 0.0250(10) Uani 1 1 d .
N11 N 0.1148(2) 0.1393(4) 0.2833(3) 0.0299(11) Uani 1 1 d .
N12 N 0.1251(2) 0.1054(3) 0.4183(3) 0.0276(11) Uani 1 1 d .
N14 N 0.1536(2) -0.0160(3) 0.0644(3) 0.0263(11) Uani 1 1 d .
C1 C 0.0822(5) 0.5114(6) 0.1194(6) 0.090(3) Uani 1 1 d .
H1A H 0.0682 0.5416 0.1563 0.108 Uiso 1 1 calc R
H1B H 0.1199 0.5479 0.1347 0.108 Uiso 1 1 calc R
C2 C 0.0306(4) 0.5211(6) 0.0142(7) 0.083(3) Uani 1 1 d .
H2A H 0.0244 0.5916 -0.0035 0.100 Uiso 1 1 calc R
H2B H 0.0438 0.4877 -0.0226 0.100 Uiso 1 1 calc R
C19 C 0.3163(3) 0.2075(4) 0.4304(4) 0.0363(15) Uani 1 1 d .
H19 H 0.3524 0.1713 0.4787 0.044 Uiso 1 1 calc R
C22 C -0.0185(2) 0.1664(4) 0.0849(4) 0.0290(13) Uani 1 1 d .
H22 H -0.0110 0.1548 0.1454 0.035 Uiso 1 1 calc R
C25 C -0.0657(3) 0.1820(5) -0.0678(4) 0.0347(14) Uani 1 1 d .
H25 H -0.0970 0.1835 -0.1355 0.042 Uiso 1 1 calc R
C27 C 0.2519(3) 0.3244(4) 0.3410(4) 0.0309(13) Uani 1 1 d .
H27 H 0.2353 0.3878 0.3155 0.037 Uiso 1 1 calc R
C29 C 0.1235(3) 0.0354(4) 0.0930(4) 0.0295(13) Uani 1 1 d .
H29 H 0.0874 0.0120 0.0879 0.035 Uiso 1 1 calc R
C31 C -0.0047(3) 0.2063(5) -0.0215(4) 0.0365(15) Uani 1 1 d .
H31 H 0.0143 0.2274 -0.0517 0.044 Uiso 1 1 calc R
C32 C 0.2605(3) 0.1708(5) 0.3599(4) 0.0395(16) Uani 1 1 d .
H32 H 0.2504 0.1028 0.3500 0.047 Uiso 1 1 calc R
C35 C 0.1333(3) 0.1716(4) 0.3682(4) 0.0298(13) Uani 1 1 d .
H35 H 0.1506 0.2351 0.3919 0.036 Uiso 1 1 calc R
C41 C 0.2026(3) 0.0438(5) 0.0831(5) 0.0374(15) Uani 1 1 d .
H41 H 0.2326 0.0290 0.0704 0.045 Uiso 1 1 calc R
C44 C 0.0933(3) 0.0462(5) 0.2776(4) 0.0372(15) Uani 1 1 d .
H44 H 0.0763 0.0032 0.2241 0.045 Uiso 1 1 calc R
C46 C 0.0998(3) 0.0248(5) 0.3596(4) 0.0411(16) Uani 1 1 d .
H46 H 0.0888 -0.0355 0.3741 0.049 Uiso 1 1 calc R
C47 C 0.1994(3) 0.1274(5) 0.1228(4) 0.0387(15) Uani 1 1 d .
H47 H 0.2274 0.1816 0.1433 0.046 Uiso 1 1 calc R
C50 C 0.1007(3) 0.4043(5) 0.1509(6) 0.059(2) Uani 1 1 d .
B37 B -0.1358(3) 0.1173(5) -0.0163(4) 0.0235(14) Uani 1 1 d .
O1 O 0.1709(12) 0.4127(18) 0.0242(16) 0.375(12) Uiso 1 1 d .
O2 O 0.4077(12) 0.0348(19) 0.6533(16) 0.393(12) Uiso 1 1 d .
O3 O -0.1891(16) 0.174(2) -0.338(2) 0.464(16) Uiso 1 1 d .
O4 O 0.5000 -0.167(5) 0.7500 0.66(4) Uiso 1 2 d S

loop_
_atom_site_aniso_label
_atom_site_aniso_U_11
_atom_site_aniso_U_22
_atom_site_aniso_U_33
_atom_site_aniso_U_23
_atom_site_aniso_U_13
_atom_site_aniso_U_12
Co1 0.0179(4) 0.0284(5) 0.0232(5) -0.0015(3) 0.0088(3) -0.0016(3)
O21 0.042(3) 0.043(3) 0.060(3) 0.010(3) 0.020(3) -0.001(2)
O39 0.062(4) 0.055(3) 0.059(3) -0.001(3) 0.025(3) 0.010(3)
N1 0.022(3) 0.029(3) 0.024(2) -0.004(2) 0.006(2) -0.003(2)
N3 0.018(2) 0.037(3) 0.024(2) 0.001(2) 0.008(2) -0.003(2)
N5 0.017(2) 0.033(3) 0.025(2) -0.004(2) 0.008(2) 0.000(2)
N7 0.026(3) 0.038(3) 0.031(3) -0.006(2) 0.017(2) -0.001(2)
N9 0.016(2) 0.030(3) 0.022(2) -0.002(2) 0.008(2) -0.002(2)
N11 0.025(3) 0.036(3) 0.024(3) 0.001(2) 0.012(2) -0.002(2)
N12 0.021(2) 0.028(3) 0.024(2) 0.001(2) 0.008(2) -0.004(2)
N14 0.018(2) 0.031(3) 0.026(2) 0.000(2) 0.011(2) 0.002(2)
C1 0.086(7) 0.044(5) 0.076(6) 0.006(5) 0.012(5) 0.005(5)
C2 0.070(6) 0.037(4) 0.100(7) 0.027(5) 0.026(6) 0.013(4)
C19 0.027(3) 0.026(3) 0.038(3) 0.001(3) 0.009(3) -0.001(3)
C22 0.020(3) 0.038(3) 0.022(3) -0.004(3) 0.009(2) 0.004(3)
C25 0.030(3) 0.049(4) 0.022(3) 0.003(3) 0.014(3) 0.000(3)
C27 0.024(3) 0.035(3) 0.029(3) 0.002(3) 0.013(3) -0.001(3)
C29 0.022(3) 0.036(3) 0.026(3) -0.009(3) 0.011(3) -0.003(3)
C31 0.024(3) 0.052(4) 0.028(3) 0.000(3) 0.013(3) -0.011(3)
C32 0.029(3) 0.032(3) 0.045(4) -0.007(3) 0.015(3) 0.001(3)
C35 0.024(3) 0.032(3) 0.025(3) 0.002(3) 0.010(3) -0.003(3)
C41 0.028(3) 0.042(4) 0.045(4) -0.001(3) 0.024(3) -0.001(3)
C44 0.042(4) 0.039(4) 0.030(3) -0.009(3) 0.021(3) -0.011(3)
C46 0.046(4) 0.037(4) 0.039(4) 0.002(3) 0.024(3) -0.010(3)
C47 0.032(3) 0.038(4) 0.046(4) -0.004(3) 0.023(3) -0.005(3)
C50 0.028(4) 0.037(4) 0.062(5) -0.006(4) -0.001(4) -0.002(3)
B37 0.014(3) 0.030(3) 0.022(3) 0.002(3) 0.008(3) 0.003(3)

loop_
_atom_type_symbol
_atom_type_description
_atom_type_scat_dispersion_real
_atom_type_scat_dispersion_imag
_atom_type_scat_source
C C 0.0033 0.0016 'International Tables Vol C Tables 4.2.6.8 and 6.1.1.4'
H H 0.0000 0.0000 'International Tables Vol C Tables 4.2.6.8 and 6.1.1.4'
B B 0.0013 0.0007 'International Tables Vol C Tables 4.2.6.8 and 6.1.1.4'
Co Co 0.3494 0.9721 'International Tables Vol C Tables 4.2.6.8 and 6.1.1.4'
N N 0.0061 0.0033 'International Tables Vol C Tables 4.2.6.8 and 6.1.1.4'
O O 0.0106 0.0060 'International Tables Vol C Tables 4.2.6.8 and 6.1.1.4'

loop_
_geom_angle_atom_site_label_1
_geom_angle_atom_site_label_2
_geom_angle_atom_site_label_3
_geom_angle
_geom_angle_site_symmetry_1
_geom_angle_site_symmetry_3
N7 Co1 N11 103.7(2) . .
N7 Co1 N1 89.28(18) . .
N11 Co1 N1 87.73(18) . .
N7 Co1 N3 90.04(18) . .
N11 Co1 N3 90.30(17) . .
N1 Co1 N3 177.71(18) . .
N7 Co1 O21 98.7(2) . .
N11 Co1 O21 157.6(2) . .
N1 Co1 O21 93.46(18) . .
N3 Co1 O21 88.81(17) . .
N7 Co1 O39 157.6(2) . .
N11 Co1 O39 98.7(2) . .
N1 Co1 O39 91.28(19) . .
N3 Co1 O39 90.18(19) . .
O21 Co1 O39 58.9(2) . .
C50 O21 Co1 90.9(5) . .
C50 O39 Co1 89.1(5) . .
C27 N1 C32 104.8(5) . .
C27 N1 Co1 130.6(4) . .
C32 N1 Co1 124.4(4) . .
C22 N3 C31 104.4(4) . .
C22 N3 Co1 126.6(4) . .
C31 N3 Co1 128.9(4) . .
C22 N5 C25 104.8(5) . .
C22 N5 B37 127.4(5) . .
C25 N5 B37 127.8(4) . .
C29 N7 C47 105.5(5) . .
C29 N7 Co1 126.4(4) . .
C47 N7 Co1 128.0(4) . .
C27 N9 C19 104.2(5) . .
C27 N9 B37 129.7(5) . 8_556
C19 N9 B37 126.0(5) . 8_556
C35 N11 C44 104.8(5) . .
C35 N11 Co1 122.7(4) . .
C44 N11 Co1 132.5(4) . .
C35 N12 C46 104.8(5) . .
C35 N12 B37 129.2(5) . 2
C46 N12 B37 125.9(5) . 2
C29 N14 C41 105.7(5) . .
C29 N14 B37 127.5(5) . 5
C41 N14 B37 126.8(5) . 5
C2 C1 C50 112.6(7) . .
C2 C1 H1A 109.1 . .
C50 C1 H1A 109.1 . .
C2 C1 H1B 109.1 . .
C50 C1 H1B 109.1 . .
H1A C1 H1B 107.8 . .
C2 C2 C1 113.2(11) 5_565 .
C2 C2 H2A 108.9 5_565 .
C1 C2 H2A 108.9 . .
C2 C2 H2B 108.9 5_565 .
C1 C2 H2B 108.9 . .
H2A C2 H2B 107.8 . .
C32 C19 N9 106.9(5) . .
C32 C19 H19 126.6 . .
N9 C19 H19 126.6 . .
N3 C22 N5 112.9(5) . .
N3 C22 H22 123.5 . .
N5 C22 H22 123.5 . .
C31 C25 N5 107.7(5) . .
C31 C25 H25 126.1 . .
N5 C25 H25 126.1 . .
N1 C27 N9 113.6(5) . .
N1 C27 H27 123.2 . .
N9 C27 H27 123.2 . .
N7 C29 N14 112.4(5) . .
N7 C29 H29 123.8 . .
N14 C29 H29 123.8 . .
C25 C31 N3 110.1(5) . .
C25 C31 H31 125.0 . .
N3 C31 H31 125.0 . .
C19 C32 N1 110.5(5) . .
C19 C32 H32 124.7 . .
N1 C32 H32 124.7 . .
N11 C35 N12 113.2(5) . .
N11 C35 H35 123.4 . .
N12 C35 H35 123.4 . .
C47 C41 N14 106.6(5) . .
C47 C41 H41 126.7 . .
N14 C41 H41 126.7 . .
C46 C44 N11 109.4(5) . .
C46 C44 H44 125.3 . .
N11 C44 H44 125.3 . .
C44 C46 N12 107.8(5) . .
C44 C46 H46 126.1 . .
N12 C46 H46 126.1 . .
C41 C47 N7 109.7(5) . .
C41 C47 H47 125.1 . .
N7 C47 H47 125.1 . .
O39 C50 O21 120.8(7) . .
O39 C50 C1 120.6(9) . .
O21 C50 C1 118.6(9) . .
N9 B37 N14 110.2(4) 8_455 5
N9 B37 N5 108.5(5) 8_455 .
N14 B37 N5 110.6(4) 5 .
N9 B37 N12 111.1(4) 8_455 2
N14 B37 N12 107.2(5) 5 2
N5 B37 N12 109.2(4) . 2

loop_
_geom_bond_atom_site_label_1
_geom_bond_atom_site_label_2
_geom_bond_distance
_geom_bond_site_symmetry_2
Co1 N7 2.069(5) .
Co1 N11 2.102(5) .
Co1 N1 2.121(4) .
Co1 N3 2.128(4) .
Co1 O21 2.178(5) .
Co1 O39 2.221(5) .
O21 C50 1.248(9) .
O39 C50 1.241(10) .
N1 C27 1.291(7) .
N1 C32 1.369(8) .
N3 C22 1.335(7) .
N3 C31 1.363(7) .
N5 C22 1.336(7) .
N5 C25 1.382(7) .
N5 B37 1.529(7) .
N7 C29 1.320(7) .
N7 C47 1.367(7) .
N9 C27 1.352(7) .
N9 C19 1.390(7) .
N9 B37 1.526(7) 8_556
N11 C35 1.315(7) .
N11 C44 1.367(8) .
N12 C35 1.347(7) .
N12 C46 1.370(8) .
N12 B37 1.544(7) 2
N14 C29 1.345(7) .
N14 C41 1.388(7) .
N14 B37 1.532(8) 5
C1 C2 1.495(12) .
C1 C50 1.532(10) .
C1 H1A 0.9900 .
C1 H1B 0.9900 .
C2 C2 1.488(17) 5_565
C2 H2A 0.9900 .
C2 H2B 0.9900 .
C19 C32 1.328(8) .
C19 H19 0.9500 .
C22 H22 0.9500 .
C25 C31 1.338(8) .
C25 H25 0.9500 .
C27 H27 0.9500 .
C29 H29 0.9500 .
C31 H31 0.9500 .
C32 H32 0.9500 .
C35 H35 0.9500 .
C41 C47 1.356(9) .
C41 H41 0.9500 .
C44 C46 1.348(8) .
C44 H44 0.9500 .
C46 H46 0.9500 .
C47 H47 0.9500 .
B37 N9 1.526(7) 8_455
B37 N14 1.532(8) 5
B37 N12 1.544(7) 2
